data_7201982
loop_
_publ_author_name
'Lu, Enxian'
'Rodr\'iguez-Hornedo, Na\'ir'
'Suryanarayanan, Raj'

_publ_section_title
;
 A rapid thermal method for cocrystal screening
;
_journal_issue 6
_journal_name_full CrystEngComm
_journal_page_first 665
_journal_paper_doi 10.1039/b801713c
_journal_volume 10
_journal_year 2008
_chemical_formula_moiety 'C8 H10 N4 O2, C7 H6 O3'
_chemical_formula_sum 'C15 H16 N4 O5'
_chemical_formula_weight 332.32
_chemical_melting_point 415.15
_chemical_name_common cafsaa
_chemical_name_systematic
;
caffeine salicylic acid cocrystal
;
_space_group_IT_number 14
_symmetry_cell_setting monoclinic
_symmetry_space_group_name_Hall '-P 2yn'
_symmetry_space_group_name_H-M 'P 1 21/n 1'
_atom_sites_solution_hydrogens geom
_atom_sites_solution_primary direct
_atom_sites_solution_secondary difmap
_audit_creation_method SHELXL-97
_cell_angle_alpha 90.00
_cell_angle_beta 117.074(2)
_cell_angle_gamma 90.00
_cell_formula_units_Z 4
_cell_length_a 14.728(2)
_cell_length_b 6.9970(11)
_cell_length_c 16.148(3)
_cell_measurement_reflns_used 3157
_cell_measurement_temperature 173(2)
_cell_measurement_theta_max 24.83
_cell_measurement_theta_min 2.53
_cell_volume 1481.7(4)
_computing_cell_refinement 'SAINT, Bruker'
_computing_data_collection 'SMART, Bruker'
_computing_data_reduction 'SAINT, Bruker'
_computing_molecular_graphics 'SHELXTL, Bruker'
_computing_publication_material 'Bruker SHELXTL'
_computing_structure_refinement 'SHELXL-97 (Sheldrick, 1997)'
_computing_structure_solution 'SHELXS-97 (Sheldrick, 1990)'
_diffrn_ambient_temperature 173(2)
_diffrn_measured_fraction_theta_full 0.997
_diffrn_measured_fraction_theta_max 0.997
_diffrn_measurement_device_type 'Bruker SMART Platform CCD'
_diffrn_measurement_method 'area detector, omega scans per phi'
_diffrn_radiation_monochromator graphite
_diffrn_radiation_source 'normal-focus sealed tube'
_diffrn_radiation_type MoK\a
_diffrn_radiation_wavelength 0.71073
_diffrn_reflns_av_R_equivalents 0.0455
_diffrn_reflns_av_sigmaI/netI 0.0366
_diffrn_reflns_limit_h_max 17
_diffrn_reflns_limit_h_min -17
_diffrn_reflns_limit_k_max 8
_diffrn_reflns_limit_k_min -8
_diffrn_reflns_limit_l_max 19
_diffrn_reflns_limit_l_min -19
_diffrn_reflns_number 10988
_diffrn_reflns_theta_full 25.04
_diffrn_reflns_theta_max 25.04
_diffrn_reflns_theta_min 1.55
_exptl_absorpt_coefficient_mu 0.114
_exptl_absorpt_correction_T_max 0.9819
_exptl_absorpt_correction_T_min 0.9451
_exptl_absorpt_correction_type multi-scan
_exptl_absorpt_process_details 'SADABS, R. Blessing, 1995'
_exptl_crystal_colour colorless
_exptl_crystal_density_diffrn 1.490
_exptl_crystal_density_method 'not measured'
_exptl_crystal_description needle
_exptl_crystal_F_000 696
_exptl_crystal_size_max 0.50
_exptl_crystal_size_mid 0.18
_exptl_crystal_size_min 0.16
_refine_diff_density_max 0.292
_refine_diff_density_min -0.223
_refine_diff_density_rms 0.072
_refine_ls_extinction_method none
_refine_ls_goodness_of_fit_ref 1.021
_refine_ls_hydrogen_treatment mixed
_refine_ls_matrix_type full
_refine_ls_number_parameters 226
_refine_ls_number_reflns 2623
_refine_ls_number_restraints 0
_refine_ls_restrained_S_all 1.021
_refine_ls_R_factor_all 0.0679
_refine_ls_R_factor_gt 0.0458
_refine_ls_shift/su_max 0.000
_refine_ls_shift/su_mean 0.000
_refine_ls_structure_factor_coef Fsqd
_refine_ls_weighting_details 'calc w=1/[\s^2^(Fo^2^)+(0.0715P)^2^+0.6481P] where P=(Fo^2^+2Fc^2^)/3'
_refine_ls_weighting_scheme calc
_refine_ls_wR_factor_gt 0.1107
_refine_ls_wR_factor_ref 0.1268
_reflns_number_gt 1990
_reflns_number_total 2623
_reflns_threshold_expression >2sigma(I)
_cod_data_source_file b801713c.txt
_cod_data_source_block CAF-SAA
_cod_depositor_comments
;
The following automatic conversions were performed:
'_symmetry_cell_setting' value 'Monoclinic' changed to 'monoclinic'
according to '/home/saulius/struct/CIF-dictionaries/cif_core.dic'
dictionary named 'cif_core.dic' version 2.4.1 from 2010-06-29.

Automatic conversion script
Id: cif_fix_enum 1527 2010-12-29 10:47:43Z saulius 

The following automatic conversions were performed:

'_chemical_melting_point' value '142C' was changed to '415.15' - it
was converted from degrees Celsius(C) to Kelvins(K).

Automatic conversion script
Id: cif_fix_values 1646 2011-03-28 12:23:43Z adriana 
;
_cod_original_sg_symbol_H-M P2(1)/n
_cod_database_code 7201982

loop_
_symmetry_equiv_pos_as_xyz
'x, y, z'
'-x+1/2, y+1/2, -z+1/2'
'-x, -y, -z'
'x-1/2, -y-1/2, z-1/2'

loop_
_atom_site_label
_atom_site_type_symbol
_atom_site_fract_x
_atom_site_fract_y
_atom_site_fract_z
_atom_site_U_iso_or_equiv
_atom_site_adp_type
_atom_site_occupancy
_atom_site_symmetry_multiplicity
_atom_site_calc_flag
_atom_site_refinement_flags
_atom_site_disorder_assembly
_atom_site_disorder_group
O1 O 0.10053(12) 0.4406(2) 0.28181(11) 0.0374(4) Uani 1 1 d . . .
O2 O 0.18357(12) 0.5329(2) 0.58866(11) 0.0310(4) Uani 1 1 d . . .
O3 O 0.54297(11) 0.1882(2) 0.43557(10) 0.0307(4) Uani 1 1 d . . .
H3O H 0.5007(18) 0.226(3) 0.4659(16) 0.037 Uiso 1 1 d . . .
O4 O 0.66461(12) 0.1703(2) 0.58215(10) 0.0336(4) Uani 1 1 d . . .
O5 O 0.84207(13) 0.0450(2) 0.61622(11) 0.0362(4) Uani 1 1 d . . .
H5O H 0.785(2) 0.087(4) 0.6246(18) 0.043 Uiso 1 1 d . . .
N1 N 0.39897(13) 0.3925(2) 0.62965(12) 0.0243(4) Uani 1 1 d . . .
N2 N 0.43077(13) 0.3047(2) 0.51312(12) 0.0260(4) Uani 1 1 d . . .
N3 N 0.26392(13) 0.3736(2) 0.38666(12) 0.0253(4) Uani 1 1 d . . .
N4 N 0.14511(13) 0.4931(2) 0.43485(12) 0.0262(4) Uani 1 1 d . . .
C1 C 0.41475(18) 0.4330(4) 0.72370(15) 0.0341(6) Uani 1 1 d . . .
H1A H 0.4847 0.3993 0.7682 0.051 Uiso 1 1 calc R . .
H1B H 0.3667 0.3578 0.7369 0.051 Uiso 1 1 calc R . .
H1C H 0.4034 0.5694 0.7293 0.051 Uiso 1 1 calc R . .
C2 C 0.46714(16) 0.3216(3) 0.60523(15) 0.0260(5) Uani 1 1 d . . .
H2A H 0.5345 0.2867 0.6486 0.031 Uiso 1 1 calc R . .
C3 C 0.33331(15) 0.3681(3) 0.47853(14) 0.0224(5) Uani 1 1 d . . .
C4 C 0.29233(18) 0.3107(4) 0.31527(15) 0.0338(6) Uani 1 1 d . . .
H4A H 0.3216 0.1820 0.3303 0.051 Uiso 1 1 calc R . .
H4B H 0.3427 0.3991 0.3130 0.051 Uiso 1 1 calc R . .
H4C H 0.2316 0.3087 0.2547 0.051 Uiso 1 1 calc R . .
C5 C 0.16606(17) 0.4352(3) 0.36231(15) 0.0266(5) Uani 1 1 d . . .
C6 C 0.04083(17) 0.5577(4) 0.40674(17) 0.0363(6) Uani 1 1 d . . .
H6A H 0.0188 0.6404 0.3520 0.054 Uiso 1 1 calc R . .
H6B H 0.0383 0.6292 0.4578 0.054 Uiso 1 1 calc R . .
H6C H -0.0046 0.4467 0.3915 0.054 Uiso 1 1 calc R . .
C7 C 0.21213(16) 0.4883(3) 0.53135(15) 0.0245(5) Uani 1 1 d . . .
C8 C 0.31051(15) 0.4244(3) 0.54788(14) 0.0224(5) Uani 1 1 d . . .
C9 C 0.63553(16) 0.1481(3) 0.49783(15) 0.0256(5) Uani 1 1 d . . .
C10 C 0.70381(16) 0.0754(3) 0.46108(15) 0.0250(5) Uani 1 1 d . . .
C11 C 0.80501(17) 0.0277(3) 0.52287(16) 0.0278(5) Uani 1 1 d . . .
C12 C 0.86943(18) -0.0413(3) 0.48825(18) 0.0334(6) Uani 1 1 d . . .
H12A H 0.9377 -0.0753 0.5298 0.040 Uiso 1 1 calc R . .
C13 C 0.83468(18) -0.0606(3) 0.39426(18) 0.0356(6) Uani 1 1 d . . .
H13A H 0.8794 -0.1079 0.3713 0.043 Uiso 1 1 calc R . .
C14 C 0.73538(19) -0.0122(3) 0.33197(17) 0.0333(6) Uani 1 1 d . . .
H14A H 0.7126 -0.0241 0.2669 0.040 Uiso 1 1 calc R . .
C15 C 0.67029(17) 0.0533(3) 0.36557(16) 0.0283(5) Uani 1 1 d . . .
H15A H 0.6018 0.0838 0.3233 0.034 Uiso 1 1 calc R . .

loop_
_atom_site_aniso_label
_atom_site_aniso_U_11
_atom_site_aniso_U_22
_atom_site_aniso_U_33
_atom_site_aniso_U_23
_atom_site_aniso_U_13
_atom_site_aniso_U_12
O1 0.0326(9) 0.0449(10) 0.0236(9) -0.0008(7) 0.0029(8) 0.0022(7)
O2 0.0312(9) 0.0321(9) 0.0325(9) 0.0000(7) 0.0170(7) 0.0018(7)
O3 0.0263(9) 0.0366(9) 0.0283(9) -0.0014(7) 0.0116(7) 0.0041(7)
O4 0.0352(9) 0.0399(9) 0.0245(9) 0.0009(7) 0.0126(7) 0.0044(7)
O5 0.0302(9) 0.0440(10) 0.0283(9) 0.0067(8) 0.0082(8) 0.0035(7)
N1 0.0228(9) 0.0243(9) 0.0214(10) 0.0012(7) 0.0064(8) -0.0005(7)
N2 0.0245(10) 0.0258(10) 0.0262(10) 0.0008(8) 0.0101(8) -0.0008(8)
N3 0.0257(10) 0.0263(9) 0.0209(10) -0.0007(8) 0.0079(8) -0.0010(8)
N4 0.0233(10) 0.0258(9) 0.0265(10) 0.0016(8) 0.0087(8) 0.0007(7)
C1 0.0363(14) 0.0381(14) 0.0223(12) -0.0031(10) 0.0085(11) 0.0007(10)
C2 0.0195(11) 0.0277(11) 0.0257(12) 0.0026(9) 0.0058(9) -0.0003(9)
C3 0.0234(11) 0.0180(10) 0.0239(11) 0.0002(8) 0.0092(9) -0.0035(8)
C4 0.0400(14) 0.0374(13) 0.0263(12) -0.0019(10) 0.0171(11) -0.0001(11)
C5 0.0271(12) 0.0223(11) 0.0248(13) 0.0015(9) 0.0070(10) -0.0024(9)
C6 0.0256(13) 0.0413(14) 0.0376(14) 0.0011(11) 0.0106(11) 0.0034(10)
C7 0.0293(12) 0.0189(10) 0.0250(12) 0.0011(9) 0.0122(10) -0.0017(9)
C8 0.0227(11) 0.0200(10) 0.0215(11) 0.0009(9) 0.0075(9) -0.0025(8)
C9 0.0272(12) 0.0216(11) 0.0256(13) 0.0012(9) 0.0099(10) -0.0014(9)
C10 0.0260(12) 0.0203(11) 0.0283(12) 0.0001(9) 0.0121(10) -0.0034(9)
C11 0.0282(12) 0.0224(11) 0.0312(13) 0.0027(9) 0.0120(10) -0.0034(9)
C12 0.0268(12) 0.0302(12) 0.0432(15) 0.0082(11) 0.0161(11) 0.0003(10)
C13 0.0374(14) 0.0306(13) 0.0491(16) 0.0025(11) 0.0287(13) 0.0018(10)
C14 0.0418(14) 0.0301(12) 0.0328(13) -0.0001(10) 0.0214(12) -0.0026(10)
C15 0.0290(12) 0.0240(11) 0.0296(13) 0.0012(9) 0.0113(10) -0.0005(9)

loop_
_atom_type_symbol
_atom_type_description
_atom_type_scat_dispersion_real
_atom_type_scat_dispersion_imag
_atom_type_scat_source
C C 0.0033 0.0016 'International Tables Vol C Tables 4.2.6.8 and 6.1.1.4'
H H 0.0000 0.0000 'International Tables Vol C Tables 4.2.6.8 and 6.1.1.4'
N N 0.0061 0.0033 'International Tables Vol C Tables 4.2.6.8 and 6.1.1.4'
O O 0.0106 0.0060 'International Tables Vol C Tables 4.2.6.8 and 6.1.1.4'

loop_
_geom_angle_atom_site_label_1
_geom_angle_atom_site_label_2
_geom_angle_atom_site_label_3
_geom_angle
_geom_angle_site_symmetry_1
_geom_angle_site_symmetry_3
_geom_angle_publ_flag
C9 O3 H3O 110.5(13) . . ?
C11 O5 H5O 104.4(16) . . ?
C2 N1 C8 106.63(17) . . ?
C2 N1 C1 126.74(18) . . ?
C8 N1 C1 126.61(18) . . ?
C2 N2 C3 104.01(17) . . ?
C3 N3 C5 119.11(18) . . ?
C3 N3 C4 120.45(18) . . ?
C5 N3 C4 120.42(18) . . ?
C5 N4 C7 127.27(18) . . ?
C5 N4 C6 115.49(18) . . ?
C7 N4 C6 117.19(18) . . ?
N1 C1 H1A 109.5 . . ?
N1 C1 H1B 109.5 . . ?
H1A C1 H1B 109.5 . . ?
N1 C1 H1C 109.5 . . ?
H1A C1 H1C 109.5 . . ?
H1B C1 H1C 109.5 . . ?
N1 C2 N2 112.86(18) . . ?
N1 C2 H2A 123.6 . . ?
N2 C2 H2A 123.6 . . ?
N2 C3 C8 111.46(19) . . ?
N2 C3 N3 125.79(19) . . ?
C8 C3 N3 122.74(19) . . ?
N3 C4 H4A 109.5 . . ?
N3 C4 H4B 109.5 . . ?
H4A C4 H4B 109.5 . . ?
N3 C4 H4C 109.5 . . ?
H4A C4 H4C 109.5 . . ?
H4B C4 H4C 109.5 . . ?
O1 C5 N3 122.1(2) . . ?
O1 C5 N4 121.0(2) . . ?
N3 C5 N4 116.84(18) . . ?
N4 C6 H6A 109.5 . . ?
N4 C6 H6B 109.5 . . ?
H6A C6 H6B 109.5 . . ?
N4 C6 H6C 109.5 . . ?
H6A C6 H6C 109.5 . . ?
H6B C6 H6C 109.5 . . ?
O2 C7 N4 121.41(19) . . ?
O2 C7 C8 127.8(2) . . ?
N4 C7 C8 110.77(18) . . ?
C3 C8 N1 105.03(18) . . ?
C3 C8 C7 123.18(19) . . ?
N1 C8 C7 131.68(19) . . ?
O4 C9 O3 122.57(19) . . ?
O4 C9 C10 122.0(2) . . ?
O3 C9 C10 115.46(19) . . ?
C15 C10 C11 119.0(2) . . ?
C15 C10 C9 121.4(2) . . ?
C11 C10 C9 119.6(2) . . ?
O5 C11 C12 118.4(2) . . ?
O5 C11 C10 121.9(2) . . ?
C12 C11 C10 119.7(2) . . ?
C13 C12 C11 120.1(2) . . ?
C13 C12 H12A 120.0 . . ?
C11 C12 H12A 120.0 . . ?
C12 C13 C14 121.2(2) . . ?
C12 C13 H13A 119.4 . . ?
C14 C13 H13A 119.4 . . ?
C15 C14 C13 119.2(2) . . ?
C15 C14 H14A 120.4 . . ?
C13 C14 H14A 120.4 . . ?
C14 C15 C10 120.8(2) . . ?
C14 C15 H15A 119.6 . . ?
C10 C15 H15A 119.6 . . ?

loop_
_geom_bond_atom_site_label_1
_geom_bond_atom_site_label_2
_geom_bond_distance
_geom_bond_site_symmetry_2
_geom_bond_publ_flag
O1 C5 1.217(3) . ?
O2 C7 1.219(3) . ?
O3 C9 1.304(3) . ?
O3 H3O 0.99(2) . ?
O4 C9 1.237(3) . ?
O5 C11 1.355(3) . ?
O5 H5O 0.96(3) . ?
N1 C2 1.330(3) . ?
N1 C8 1.387(3) . ?
N1 C1 1.456(3) . ?
N2 C2 1.337(3) . ?
N2 C3 1.356(3) . ?
N3 C3 1.366(3) . ?
N3 C5 1.379(3) . ?
N3 C4 1.462(3) . ?
N4 C5 1.400(3) . ?
N4 C7 1.415(3) . ?
N4 C6 1.461(3) . ?
C1 H1A 0.9800 . ?
C1 H1B 0.9800 . ?
C1 H1C 0.9800 . ?
C2 H2A 0.9500 . ?
C3 C8 1.365(3) . ?
C4 H4A 0.9800 . ?
C4 H4B 0.9800 . ?
C4 H4C 0.9800 . ?
C6 H6A 0.9800 . ?
C6 H6B 0.9800 . ?
C6 H6C 0.9800 . ?
C7 C8 1.421(3) . ?
C9 C10 1.472(3) . ?
C10 C15 1.398(3) . ?
C10 C11 1.405(3) . ?
C11 C12 1.389(3) . ?
C12 C13 1.370(3) . ?
C12 H12A 0.9500 . ?
C13 C14 1.388(3) . ?
C13 H13A 0.9500 . ?
C14 C15 1.377(3) . ?
C14 H14A 0.9500 . ?
C15 H15A 0.9500 . ?

loop_
_geom_hbond_atom_site_label_D
_geom_hbond_atom_site_label_H
_geom_hbond_atom_site_label_A
_geom_hbond_distance_DH
_geom_hbond_distance_HA
_geom_hbond_distance_DA
_geom_hbond_angle_DHA
_geom_hbond_site_symmetry_A
O3 H3O N2 0.99(2) 1.63(3) 2.617(2) 176(2) .
O5 H5O O4 0.96(3) 1.68(3) 2.568(2) 151(2) .

loop_
_geom_torsion_atom_site_label_1
_geom_torsion_atom_site_label_2
_geom_torsion_atom_site_label_3
_geom_torsion_atom_site_label_4
_geom_torsion
_geom_torsion_site_symmetry_1
_geom_torsion_site_symmetry_2
_geom_torsion_site_symmetry_3
_geom_torsion_site_symmetry_4
_geom_torsion_publ_flag
C8 N1 C2 N2 0.3(2) . . . . ?
C1 N1 C2 N2 -178.38(19) . . . . ?
C3 N2 C2 N1 -0.5(2) . . . . ?
C2 N2 C3 C8 0.5(2) . . . . ?
C2 N2 C3 N3 -178.2(2) . . . . ?
C5 N3 C3 N2 177.49(18) . . . . ?
C4 N3 C3 N2 -1.1(3) . . . . ?
C5 N3 C3 C8 -1.1(3) . . . . ?
C4 N3 C3 C8 -179.70(19) . . . . ?
C3 N3 C5 O1 -178.9(2) . . . . ?
C4 N3 C5 O1 -0.3(3) . . . . ?
C3 N3 C5 N4 1.5(3) . . . . ?
C4 N3 C5 N4 -179.98(18) . . . . ?
C7 N4 C5 O1 177.6(2) . . . . ?
C6 N4 C5 O1 0.3(3) . . . . ?
C7 N4 C5 N3 -2.8(3) . . . . ?
C6 N4 C5 N3 179.96(18) . . . . ?
C5 N4 C7 O2 -175.92(19) . . . . ?
C6 N4 C7 O2 1.3(3) . . . . ?
C5 N4 C7 C8 3.3(3) . . . . ?
C6 N4 C7 C8 -179.53(18) . . . . ?
N2 C3 C8 N1 -0.4(2) . . . . ?
N3 C3 C8 N1 178.44(18) . . . . ?
N2 C3 C8 C7 -176.90(18) . . . . ?
N3 C3 C8 C7 1.9(3) . . . . ?
C2 N1 C8 C3 0.1(2) . . . . ?
C1 N1 C8 C3 178.7(2) . . . . ?
C2 N1 C8 C7 176.2(2) . . . . ?
C1 N1 C8 C7 -5.2(4) . . . . ?
O2 C7 C8 C3 176.4(2) . . . . ?
N4 C7 C8 C3 -2.7(3) . . . . ?
O2 C7 C8 N1 0.9(4) . . . . ?
N4 C7 C8 N1 -178.2(2) . . . . ?
O4 C9 C10 C15 -179.2(2) . . . . ?
O3 C9 C10 C15 0.4(3) . . . . ?
O4 C9 C10 C11 0.6(3) . . . . ?
O3 C9 C10 C11 -179.83(18) . . . . ?
C15 C10 C11 O5 -179.67(18) . . . . ?
C9 C10 C11 O5 0.6(3) . . . . ?
C15 C10 C11 C12 -0.4(3) . . . . ?
C9 C10 C11 C12 179.83(19) . . . . ?
O5 C11 C12 C13 -179.9(2) . . . . ?
C10 C11 C12 C13 0.8(3) . . . . ?
C11 C12 C13 C14 0.0(3) . . . . ?
C12 C13 C14 C15 -1.1(3) . . . . ?
C13 C14 C15 C10 1.5(3) . . . . ?
C11 C10 C15 C14 -0.7(3) . . . . ?
C9 C10 C15 C14 179.0(2) . . . . ?

loop_
_cod_related_entry_id
_cod_related_entry_database
_cod_related_entry_code
1 ChemSpider 57699
